data_4123997
loop_
_publ_author_name
'Bjoerling, T.'
'Haeussermann, U.'

_publ_section_title
;
 Polyanionic hydrides from polar intermetallics Ae E2 (Ae = Ca, Sr, Ba; E
 = Al, Ga, In)
;
_journal_name_full 'Journal of the American Chemical Society'
_journal_page_first 817
_journal_page_last 824
_journal_volume 128
_journal_year 2006
_chemical_formula_sum 'D2 Ga2 Sr'
_chemical_name_systematic 'Sr Ga2 D2'
_space_group_IT_number 164
_symmetry_space_group_name_Hall '-P 3 2"'
_symmetry_space_group_name_H-M 'P -3 m 1'
_cell_angle_alpha 90
_cell_angle_beta 90
_cell_angle_gamma 120
_cell_formula_units_Z 1
_cell_length_a 4.3932
_cell_length_b 4.3932
_cell_length_c 4.699
_cell_volume 78.541
_citation_journal_id_ASTM JACSAT
_cod_data_source_file Bjoerling_JACSAT_2006_697.cif
_cod_data_source_block D2Ga2Sr1
_cod_original_cell_volume 78.54128
_cod_original_formula_sum 'D2 Ga2 Sr1'
_cod_database_code 4123997

loop_
_symmetry_equiv_pos_as_xyz
x,y,z
-y,x-y,z
-x+y,-x,z
y,x,-z
-x,-x+y,-z
x-y,-y,-z
-x,-y,-z
y,-x+y,-z
x-y,x,-z
-y,-x,z
x,x-y,z
-x+y,y,z

loop_
_atom_site_label
_atom_site_type_symbol
_atom_site_fract_x
_atom_site_fract_y
_atom_site_fract_z
_atom_site_occupancy
_atom_site_U_iso_or_equiv
Ga1 Ga 0.3333 0.6667 0.4656 1 0.0
D1 D 0.3333 0.6667 0.1067 1 0.0
Sr1 Sr+2 0 0 0 1 0.0
